data_7127789
loop_
_publ_author_name
'Xie, Shaolei'
'He, Zhi-Juan'
'Zhang, Ling-Hui'
'Huang, Bo-Lun'
'Chen, Xiao-Wei'
'Zhan, Zong-Song'
'Zhang, Fu-Min'

_publ_section_title
;
 The organocatalytic enantiodivergent fluorination of
 \b-ketodiaryl-phosphine oxides for the construction of carbon-fluorine
 quaternary stereocenters.
;
_journal_issue 16
_journal_name_full 'Chemical communications (Cambridge, England)'
_journal_page_first 2069
_journal_page_last 2072
_journal_paper_doi 10.1039/d0cc07770d
_journal_volume 57
_journal_year 2021
_chemical_absolute_configuration ad
_chemical_formula_moiety 'C26 H19 Br F O2 P'
_chemical_formula_sum 'C26 H19 Br F O2 P'
_chemical_formula_weight 493.29
_space_group_crystal_system orthorhombic
_space_group_IT_number 19
_space_group_name_Hall 'P 2ac 2ab'
_space_group_name_H-M_alt 'P 21 21 21'
_atom_sites_solution_hydrogens geom
_atom_sites_solution_primary direct
_audit_creation_date 2020-09-28
_audit_creation_method
;
Olex2 1.3
(compiled 2020.07.31 svn.rc2a77460 for OlexSys, GUI svn.r6145)
;
_audit_update_record
;
2020-09-30 deposited with the CCDC.	2020-12-24 downloaded from the CCDC.
;
_cell_angle_alpha 90
_cell_angle_beta 90
_cell_angle_gamma 90
_cell_formula_units_Z 4
_cell_length_a 6.20266(14)
_cell_length_b 17.5076(3)
_cell_length_c 19.9155(5)
_cell_measurement_reflns_used 2152
_cell_measurement_temperature 293.30(10)
_cell_measurement_theta_max 69.6550
_cell_measurement_theta_min 10.0880
_cell_volume 2162.70(8)
_computing_cell_refinement 'CrysAlisPro 1.171.38.43f (Rigaku OD, 2015)'
_computing_data_collection 'CrysAlisPro 1.171.38.43f (Rigaku OD, 2015)'
_computing_data_reduction 'CrysAlisPro 1.171.38.43f (Rigaku OD, 2015)'
_computing_molecular_graphics 'Olex2 1.3 (Dolomanov et al., 2009)'
_computing_publication_material 'Olex2 1.3 (Dolomanov et al., 2009)'
_computing_structure_refinement 'SHELXL 2018/3 (Sheldrick, 2015)'
_computing_structure_solution 'SHELXS  (Sheldrick, 2008)'
_diffrn_ambient_environment air
_diffrn_ambient_temperature 293.30(10)
_diffrn_detector 'CCD plate'
_diffrn_detector_area_resol_mean 16.0733
_diffrn_detector_type Eos
_diffrn_measured_fraction_theta_full 1.000
_diffrn_measured_fraction_theta_max 0.999
_diffrn_measurement_details
;
List of Runs (angles in degrees, time in seconds):

  # Type    Start    End  Width  t~exp~   \w     \q     \k     \f   Frames
#--------------------------------------------------------------------------
  1  \w    101.00 173.00   1.00    1.00    --  108.00 111.00  60.00   72
  2  \w     86.00 170.00   1.00    1.00    --  108.00  38.00-120.00   84
  3  \w     87.00 126.00   1.00    1.00    --   54.00  38.00-180.00   39
  4  \w     72.00 117.00   1.00    1.00    --   54.00  57.00 -90.00   45
  5  \w     26.00  51.00   1.00    1.00    --    0.00  57.00-180.00   25
  6  \w     -5.00  22.00   1.00    1.00    --    0.00  57.00-120.00   27
  7  \w    -19.00  17.00   1.00    1.00    --    0.00  57.00-180.00   36
  8  \w     53.00 120.00   1.00    1.00    --  108.00 -50.00  90.00   67
  9  \w     81.00 112.00   1.00    1.00    --  108.00-111.00 -90.00   31
 10  \w     68.00 101.00   1.00    1.00    --  108.00-111.00-150.00   33
 11  \w     58.00  84.00   1.00    1.00    --   54.00-125.00-150.00   26
 12  \w    -11.00  72.00   1.00    1.00    --   54.00 -57.00-150.00   83
;
_diffrn_measurement_device 'four-circle diffractometer'
_diffrn_measurement_device_type 'SuperNova, Dual, Cu at zero, Eos'
_diffrn_measurement_method '\w scans'
_diffrn_orient_matrix_type 'CrysAlisPro convention (1999,Acta A55,543-557)'
_diffrn_orient_matrix_UB_11 -0.0152831000
_diffrn_orient_matrix_UB_12 0.0415201000
_diffrn_orient_matrix_UB_13 -0.0680583000
_diffrn_orient_matrix_UB_21 -0.0165863000
_diffrn_orient_matrix_UB_22 -0.0775211000
_diffrn_orient_matrix_UB_23 -0.0362132000
_diffrn_orient_matrix_UB_31 -0.2473127000
_diffrn_orient_matrix_UB_32 0.0027011000
_diffrn_orient_matrix_UB_33 0.0066173000
_diffrn_radiation_monochromator mirror
_diffrn_radiation_probe x-ray
_diffrn_radiation_type 'Cu K\a'
_diffrn_radiation_wavelength 1.54184
_diffrn_reflns_av_R_equivalents 0.0222
_diffrn_reflns_av_unetI/netI 0.0385
_diffrn_reflns_Laue_measured_fraction_full 1.000
_diffrn_reflns_Laue_measured_fraction_max 0.999
_diffrn_reflns_limit_h_max 4
_diffrn_reflns_limit_h_min -7
_diffrn_reflns_limit_k_max 20
_diffrn_reflns_limit_k_min -19
_diffrn_reflns_limit_l_max 22
_diffrn_reflns_limit_l_min -23
_diffrn_reflns_number 4949
_diffrn_reflns_point_group_measured_fraction_full 0.851
_diffrn_reflns_point_group_measured_fraction_max 0.850
_diffrn_reflns_theta_full 66.571
_diffrn_reflns_theta_max 66.571
_diffrn_reflns_theta_min 4.440
_diffrn_source 'micro-focus sealed X-ray tube'
_diffrn_source_type 'SuperNova (Cu) X-ray Source'
_exptl_absorpt_coefficient_mu 3.539
_exptl_absorpt_correction_T_max 1.00000
_exptl_absorpt_correction_T_min 0.62837
_exptl_absorpt_correction_type multi-scan
_exptl_absorpt_process_details
;
CrysAlisPro 1.171.38.43f (Rigaku Oxford Diffraction, 2015)
Empirical absorption correction using spherical harmonics,
 implemented in SCALE3 ABSPACK scaling algorithm.
;
_exptl_crystal_colour 'clear light colourless'
_exptl_crystal_colour_lustre clear
_exptl_crystal_colour_modifier light
_exptl_crystal_colour_primary colourless
_exptl_crystal_density_diffrn 1.515
_exptl_crystal_description block
_exptl_crystal_F_000 1000
_exptl_crystal_size_max 0.17
_exptl_crystal_size_mid 0.14
_exptl_crystal_size_min 0.12
_refine_diff_density_max 0.155
_refine_diff_density_min -0.387
_refine_diff_density_rms 0.046
_refine_ls_abs_structure_details
;
 Flack x determined using 866 quotients [(I+)-(I-)]/[(I+)+(I-)]
 (Parsons, Flack and Wagner, Acta Cryst. B69 (2013) 249-259).
;
_refine_ls_abs_structure_Flack -0.008(15)
_refine_ls_extinction_method none
_refine_ls_goodness_of_fit_ref 1.040
_refine_ls_hydrogen_treatment constr
_refine_ls_matrix_type full
_refine_ls_number_parameters 280
_refine_ls_number_reflns 3261
_refine_ls_number_restraints 0
_refine_ls_restrained_S_all 1.040
_refine_ls_R_factor_all 0.0390
_refine_ls_R_factor_gt 0.0344
_refine_ls_shift/su_max 0.000
_refine_ls_shift/su_mean 0.000
_refine_ls_structure_factor_coef Fsqd
_refine_ls_weighting_details 'w=1/[\s^2^(Fo^2^)+(0.0452P)^2^+0.0900P] where P=(Fo^2^+2Fc^2^)/3'
_refine_ls_weighting_scheme calc
_refine_ls_wR_factor_gt 0.0843
_refine_ls_wR_factor_ref 0.0877
_reflns_Friedel_coverage 0.465
_reflns_Friedel_fraction_full 0.644
_reflns_Friedel_fraction_max 0.644
_reflns_number_gt 2931
_reflns_number_total 3261
_reflns_threshold_expression 'I > 2\s(I)'
_cod_data_source_file d0cc07770d2.cif
_cod_data_source_block xieshl_284-7
_cod_depositor_comments 'Adding full bibliography for 7127787--7127794.cif.'
_cod_original_cell_volume 2162.71(8)
_cod_database_code 7127789
_shelx_shelxl_version_number 2018/3
_shelx_space_group_comment
;
The symmetry employed for this shelxl refinement is uniquely defined
by the following loop, which should always be used as a source of
symmetry information in preference to the above space-group names.
They are only intended as comments.
;
_reflns_odcompleteness_completeness 99.78
_reflns_odcompleteness_iscentric 1
_reflns_odcompleteness_theta 66.97
_olex2_refinement_description
;
1. Fixed Uiso
 At 1.2 times of:
  All C(H) groups
2.a Aromatic/amide H refined with riding coordinates:
 C4(H4), C5(H5), C7(H7), C8(H8), C10(H10), C11(H11), C12(H12), C13(H13),
 C14(H14), C16(H16), C17(H17), C18(H18), C19(H19), C20(H20), C22(H22), C23(H23),
  C24(H24), C25(H25), C26(H26)
;
_olex2_date_sample_data_collection 2020-09-25
_olex2_submission_special_instructions 'No special instructions were received'
_oxdiff_exptl_absorpt_empirical_details
;
Empirical correction (ABSPACK) includes:
- Absorption correction using spherical harmonics
- Frame scaling
;
_oxdiff_exptl_absorpt_empirical_full_max 1.489
_oxdiff_exptl_absorpt_empirical_full_min 0.740

loop_
_space_group_symop_operation_xyz
'x, y, z'
'-x+1/2, -y, z+1/2'
'x+1/2, -y+1/2, -z'
'-x, y+1/2, -z+1/2'

loop_
_atom_site_label
_atom_site_type_symbol
_atom_site_fract_x
_atom_site_fract_y
_atom_site_fract_z
_atom_site_U_iso_or_equiv
_atom_site_adp_type
_atom_site_occupancy
_atom_site_site_symmetry_order
_atom_site_calc_flag
_atom_site_refinement_flags_posn
_atom_site_refinement_flags_adp
_atom_site_refinement_flags_occupancy
_atom_site_disorder_assembly
_atom_site_disorder_group
Br1 Br 1.06720(12) 0.19813(3) 0.56650(3) 0.0794(2) Uani 1 1 d . . . . .
P1 P 0.49027(16) 0.62100(6) 0.71262(5) 0.0381(2) Uani 1 1 d . . . . .
F1 F 0.8430(4) 0.56805(13) 0.65716(13) 0.0445(6) Uani 1 1 d . . . . .
O1 O 0.2549(5) 0.6292(2) 0.70475(18) 0.0585(9) Uani 1 1 d . . . . .
O2 O 0.3548(5) 0.47123(18) 0.6594(2) 0.0640(10) Uani 1 1 d . . . . .
C1 C 0.6208(6) 0.5650(2) 0.6437(2) 0.0369(9) Uani 1 1 d . . . . .
C2 C 0.5428(7) 0.4813(2) 0.6445(2) 0.0414(10) Uani 1 1 d . . . . .
C3 C 0.6815(7) 0.4159(2) 0.6256(2) 0.0376(9) Uani 1 1 d . . . . .
C4 C 0.5939(8) 0.3435(2) 0.6353(2) 0.0475(10) Uani 1 1 d . . . . .
H4 H 0.457533 0.338740 0.654247 0.057 Uiso 1 1 calc R U . . .
C5 C 0.7056(9) 0.2789(2) 0.6172(2) 0.0550(13) Uani 1 1 d . . . . .
H5 H 0.646077 0.230684 0.623672 0.066 Uiso 1 1 calc R U . . .
C6 C 0.9084(9) 0.2870(2) 0.5893(2) 0.0515(11) Uani 1 1 d . . . . .
C7 C 0.9969(8) 0.3575(3) 0.5781(2) 0.0529(11) Uani 1 1 d . . . . .
H7 H 1.131844 0.361671 0.558115 0.064 Uiso 1 1 calc R U . . .
C8 C 0.8853(7) 0.4222(2) 0.5966(2) 0.0487(11) Uani 1 1 d . . . . .
H8 H 0.945989 0.470120 0.589641 0.058 Uiso 1 1 calc R U . . .
C9 C 0.5794(7) 0.6008(2) 0.5757(2) 0.0390(9) Uani 1 1 d . . . . .
C10 C 0.7402(8) 0.6443(3) 0.5452(2) 0.0488(11) Uani 1 1 d . . . . .
H10 H 0.872609 0.651065 0.566280 0.059 Uiso 1 1 calc R U . . .
C11 C 0.7011(10) 0.6776(3) 0.4830(2) 0.0629(14) Uani 1 1 d . . . . .
H11 H 0.808240 0.706541 0.462531 0.076 Uiso 1 1 calc R U . . .
C12 C 0.5070(11) 0.6682(3) 0.4517(2) 0.0667(15) Uani 1 1 d . . . . .
H12 H 0.483195 0.690306 0.409833 0.080 Uiso 1 1 calc R U . . .
C13 C 0.3478(10) 0.6265(3) 0.4817(3) 0.0655(14) Uani 1 1 d . . . . .
H13 H 0.215690 0.620454 0.460281 0.079 Uiso 1 1 calc R U . . .
C14 C 0.3820(8) 0.5931(3) 0.5440(2) 0.0522(11) Uani 1 1 d . . . . .
H14 H 0.272097 0.565416 0.564470 0.063 Uiso 1 1 calc R U . . .
C15 C 0.6200(7) 0.7131(2) 0.71105(19) 0.0381(9) Uani 1 1 d . . . . .
C16 C 0.8253(7) 0.7277(2) 0.7346(2) 0.0429(10) Uani 1 1 d . . . . .
H16 H 0.911948 0.687478 0.748893 0.052 Uiso 1 1 calc R U . . .
C17 C 0.9033(8) 0.8019(2) 0.7373(2) 0.0518(11) Uani 1 1 d . . . . .
H17 H 1.041016 0.811364 0.753701 0.062 Uiso 1 1 calc R U . . .
C18 C 0.7765(9) 0.8615(3) 0.7155(2) 0.0581(13) Uani 1 1 d . . . . .
H18 H 0.828317 0.911278 0.717533 0.070 Uiso 1 1 calc R U . . .
C19 C 0.5747(10) 0.8476(3) 0.6909(2) 0.0603(13) Uani 1 1 d . . . . .
H19 H 0.490633 0.887952 0.675551 0.072 Uiso 1 1 calc R U . . .
C20 C 0.4945(8) 0.7737(3) 0.6887(2) 0.0492(11) Uani 1 1 d . . . . .
H20 H 0.356498 0.764778 0.672228 0.059 Uiso 1 1 calc R U . . .
C21 C 0.5690(7) 0.5743(2) 0.7900(2) 0.0393(9) Uani 1 1 d . . . . .
C22 C 0.7712(8) 0.5437(2) 0.8035(2) 0.0520(11) Uani 1 1 d . . . . .
H22 H 0.877829 0.544306 0.770646 0.062 Uiso 1 1 calc R U . . .
C23 C 0.8134(10) 0.5124(3) 0.8659(3) 0.0588(13) Uani 1 1 d . . . . .
H23 H 0.947986 0.491125 0.874484 0.071 Uiso 1 1 calc R U . . .
C24 C 0.6603(12) 0.5124(3) 0.9150(3) 0.0689(17) Uani 1 1 d . . . . .
H24 H 0.691268 0.492134 0.957045 0.083 Uiso 1 1 calc R U . . .
C25 C 0.4597(11) 0.5426(3) 0.9021(3) 0.0669(16) Uani 1 1 d . . . . .
H25 H 0.356163 0.542666 0.935852 0.080 Uiso 1 1 calc R U . . .
C26 C 0.4091(9) 0.5728(2) 0.8398(2) 0.0501(11) Uani 1 1 d . . . . .
H26 H 0.271791 0.591764 0.831204 0.060 Uiso 1 1 calc R U . . .

loop_
_atom_site_aniso_label
_atom_site_aniso_U_11
_atom_site_aniso_U_22
_atom_site_aniso_U_33
_atom_site_aniso_U_23
_atom_site_aniso_U_13
_atom_site_aniso_U_12
Br1 0.1011(5) 0.0498(3) 0.0871(4) -0.0038(3) 0.0210(4) 0.0266(3)
P1 0.0296(5) 0.0388(5) 0.0458(5) -0.0028(4) -0.0011(4) 0.0048(4)
F1 0.0282(11) 0.0456(13) 0.0598(14) -0.0077(11) -0.0045(11) 0.0017(10)
O1 0.0294(14) 0.066(2) 0.080(2) -0.0112(19) -0.0037(16) 0.0054(16)
O2 0.0379(17) 0.0450(17) 0.109(3) -0.0014(19) 0.010(2) -0.0025(15)
C1 0.0262(19) 0.0364(19) 0.048(2) -0.0051(17) -0.0014(18) -0.0011(17)
C2 0.034(2) 0.037(2) 0.054(2) 0.0024(18) -0.002(2) -0.0004(18)
C3 0.037(2) 0.0347(19) 0.041(2) -0.0013(17) -0.0018(18) 0.0009(18)
C4 0.050(3) 0.040(2) 0.052(2) 0.0010(18) 0.010(2) -0.001(2)
C5 0.070(3) 0.033(2) 0.063(3) 0.003(2) 0.006(3) 0.000(2)
C6 0.068(3) 0.040(2) 0.046(2) -0.0020(18) 0.005(2) 0.009(2)
C7 0.050(2) 0.049(2) 0.060(3) 0.000(2) 0.011(2) 0.004(2)
C8 0.044(2) 0.038(2) 0.064(3) 0.001(2) 0.006(2) 0.000(2)
C9 0.043(2) 0.0311(18) 0.043(2) -0.0084(16) -0.002(2) 0.0015(17)
C10 0.052(3) 0.045(2) 0.049(2) -0.005(2) 0.001(2) -0.006(2)
C11 0.090(4) 0.049(3) 0.050(3) -0.003(2) 0.014(3) -0.008(3)
C12 0.110(5) 0.046(2) 0.044(2) -0.003(2) -0.005(3) 0.011(3)
C13 0.079(4) 0.057(3) 0.060(3) -0.004(3) -0.024(3) 0.005(3)
C14 0.046(3) 0.051(2) 0.060(3) 0.006(2) -0.011(2) -0.005(2)
C15 0.042(2) 0.036(2) 0.0362(19) -0.0009(16) 0.0021(19) 0.0085(18)
C16 0.043(2) 0.037(2) 0.049(2) 0.0018(19) -0.001(2) 0.0074(19)
C17 0.053(3) 0.051(2) 0.051(2) -0.004(2) 0.006(2) -0.009(3)
C18 0.084(4) 0.035(2) 0.055(3) 0.002(2) 0.021(3) -0.004(2)
C19 0.074(4) 0.040(2) 0.066(3) 0.016(2) 0.013(3) 0.017(3)
C20 0.049(3) 0.053(2) 0.046(2) 0.0104(19) -0.002(2) 0.018(2)
C21 0.045(2) 0.0279(17) 0.045(2) -0.0013(16) 0.000(2) -0.0036(18)
C22 0.060(3) 0.044(2) 0.052(3) 0.003(2) -0.004(2) 0.000(2)
C23 0.073(4) 0.043(2) 0.060(3) 0.009(2) -0.011(3) -0.002(2)
C24 0.115(5) 0.042(3) 0.050(3) 0.010(2) -0.011(3) -0.010(3)
C25 0.097(5) 0.050(3) 0.054(3) 0.004(2) 0.023(3) -0.016(3)
C26 0.058(3) 0.036(2) 0.056(3) -0.0028(19) 0.011(2) -0.008(2)

loop_
_atom_type_symbol
_atom_type_description
_atom_type_scat_dispersion_real
_atom_type_scat_dispersion_imag
_atom_type_scat_source
C C 0.0181 0.0091 'International Tables Vol C Tables 4.2.6.8 and 6.1.1.4'
H H 0.0000 0.0000 'International Tables Vol C Tables 4.2.6.8 and 6.1.1.4'
Br Br -0.6763 1.2805 'International Tables Vol C Tables 4.2.6.8 and 6.1.1.4'
F F 0.0727 0.0534 'International Tables Vol C Tables 4.2.6.8 and 6.1.1.4'
O O 0.0492 0.0322 'International Tables Vol C Tables 4.2.6.8 and 6.1.1.4'
P P 0.2955 0.4335 'International Tables Vol C Tables 4.2.6.8 and 6.1.1.4'

loop_
_geom_angle_atom_site_label_1
_geom_angle_atom_site_label_2
_geom_angle_atom_site_label_3
_geom_angle
_geom_angle_site_symmetry_1
_geom_angle_site_symmetry_3
_geom_angle_publ_flag
O1 P1 C1 113.67(19) . . ?
O1 P1 C15 110.7(2) . . ?
O1 P1 C21 113.6(2) . . ?
C15 P1 C1 105.22(18) . . ?
C15 P1 C21 107.33(18) . . ?
C21 P1 C1 105.73(18) . . ?
F1 C1 P1 105.4(3) . . ?
F1 C1 C2 110.0(3) . . ?
F1 C1 C9 108.7(3) . . ?
C2 C1 P1 110.7(3) . . ?
C9 C1 P1 111.5(3) . . ?
C9 C1 C2 110.4(3) . . ?
O2 C2 C1 116.2(4) . . ?
O2 C2 C3 120.4(4) . . ?
C3 C2 C1 123.4(4) . . ?
C4 C3 C2 116.3(4) . . ?
C4 C3 C8 118.9(4) . . ?
C8 C3 C2 124.8(4) . . ?
C3 C4 H4 119.5 . . ?
C5 C4 C3 121.1(4) . . ?
C5 C4 H4 119.5 . . ?
C4 C5 H5 120.7 . . ?
C4 C5 C6 118.7(4) . . ?
C6 C5 H5 120.7 . . ?
C5 C6 Br1 119.0(3) . . ?
C7 C6 Br1 119.5(4) . . ?
C7 C6 C5 121.5(4) . . ?
C6 C7 H7 120.1 . . ?
C6 C7 C8 119.8(4) . . ?
C8 C7 H7 120.1 . . ?
C3 C8 H8 120.0 . . ?
C7 C8 C3 120.1(4) . . ?
C7 C8 H8 120.0 . . ?
C10 C9 C1 119.6(4) . . ?
C14 C9 C1 121.2(4) . . ?
C14 C9 C10 119.2(4) . . ?
C9 C10 H10 120.3 . . ?
C11 C10 C9 119.5(5) . . ?
C11 C10 H10 120.3 . . ?
C10 C11 H11 119.6 . . ?
C12 C11 C10 120.7(5) . . ?
C12 C11 H11 119.6 . . ?
C11 C12 H12 120.0 . . ?
C11 C12 C13 120.0(5) . . ?
C13 C12 H12 120.0 . . ?
C12 C13 H13 119.8 . . ?
C12 C13 C14 120.4(5) . . ?
C14 C13 H13 119.8 . . ?
C9 C14 C13 120.1(5) . . ?
C9 C14 H14 120.0 . . ?
C13 C14 H14 120.0 . . ?
C16 C15 P1 124.9(3) . . ?
C16 C15 C20 118.9(4) . . ?
C20 C15 P1 116.0(3) . . ?
C15 C16 H16 119.7 . . ?
C15 C16 C17 120.5(4) . . ?
C17 C16 H16 119.7 . . ?
C16 C17 H17 120.0 . . ?
C18 C17 C16 119.9(5) . . ?
C18 C17 H17 120.0 . . ?
C17 C18 H18 120.0 . . ?
C19 C18 C17 120.1(4) . . ?
C19 C18 H18 120.0 . . ?
C18 C19 H19 119.8 . . ?
C18 C19 C20 120.4(4) . . ?
C20 C19 H19 119.8 . . ?
C15 C20 H20 119.9 . . ?
C19 C20 C15 120.1(4) . . ?
C19 C20 H20 119.9 . . ?
C22 C21 P1 125.5(3) . . ?
C22 C21 C26 119.6(4) . . ?
C26 C21 P1 114.8(3) . . ?
C21 C22 H22 120.1 . . ?
C23 C22 C21 119.8(5) . . ?
C23 C22 H22 120.1 . . ?
C22 C23 H23 119.6 . . ?
C24 C23 C22 120.8(5) . . ?
C24 C23 H23 119.6 . . ?
C23 C24 H24 120.1 . . ?
C23 C24 C25 119.8(5) . . ?
C25 C24 H24 120.1 . . ?
C24 C25 H25 119.4 . . ?
C24 C25 C26 121.3(5) . . ?
C26 C25 H25 119.4 . . ?
C21 C26 H26 120.7 . . ?
C25 C26 C21 118.7(5) . . ?
C25 C26 H26 120.7 . . ?

loop_
_geom_bond_atom_site_label_1
_geom_bond_atom_site_label_2
_geom_bond_distance
_geom_bond_site_symmetry_2
_geom_bond_publ_flag
Br1 C6 1.896(4) . ?
P1 O1 1.475(3) . ?
P1 C1 1.871(4) . ?
P1 C15 1.802(4) . ?
P1 C21 1.812(4) . ?
F1 C1 1.405(4) . ?
O2 C2 1.216(5) . ?
C1 C2 1.544(5) . ?
C1 C9 1.514(6) . ?
C2 C3 1.481(6) . ?
C3 C4 1.392(6) . ?
C3 C8 1.395(6) . ?
C4 H4 0.9300 . ?
C4 C5 1.374(6) . ?
C5 H5 0.9300 . ?
C5 C6 1.382(7) . ?
C6 C7 1.369(6) . ?
C7 H7 0.9300 . ?
C7 C8 1.377(6) . ?
C8 H8 0.9300 . ?
C9 C10 1.395(6) . ?
C9 C14 1.384(6) . ?
C10 H10 0.9300 . ?
C10 C11 1.389(7) . ?
C11 H11 0.9300 . ?
C11 C12 1.366(8) . ?
C12 H12 0.9300 . ?
C12 C13 1.366(8) . ?
C13 H13 0.9300 . ?
C13 C14 1.388(7) . ?
C14 H14 0.9300 . ?
C15 C16 1.381(6) . ?
C15 C20 1.390(5) . ?
C16 H16 0.9300 . ?
C16 C17 1.387(6) . ?
C17 H17 0.9300 . ?
C17 C18 1.377(6) . ?
C18 H18 0.9300 . ?
C18 C19 1.366(8) . ?
C19 H19 0.9300 . ?
C19 C20 1.386(7) . ?
C20 H20 0.9300 . ?
C21 C22 1.390(7) . ?
C21 C26 1.403(6) . ?
C22 H22 0.9300 . ?
C22 C23 1.384(6) . ?
C23 H23 0.9300 . ?
C23 C24 1.363(8) . ?
C24 H24 0.9300 . ?
C24 C25 1.375(9) . ?
C25 H25 0.9300 . ?
C25 C26 1.384(7) . ?
C26 H26 0.9300 . ?

loop_
_geom_torsion_atom_site_label_1
_geom_torsion_atom_site_label_2
_geom_torsion_atom_site_label_3
_geom_torsion_atom_site_label_4
_geom_torsion
_geom_torsion_site_symmetry_1
_geom_torsion_site_symmetry_2
_geom_torsion_site_symmetry_3
_geom_torsion_site_symmetry_4
_geom_torsion_publ_flag
Br1 C6 C7 C8 -177.9(4) . . . . ?
P1 C1 C2 O2 36.6(5) . . . . ?
P1 C1 C2 C3 -146.1(3) . . . . ?
P1 C1 C9 C10 101.6(4) . . . . ?
P1 C1 C9 C14 -76.5(4) . . . . ?
P1 C15 C16 C17 -173.7(3) . . . . ?
P1 C15 C20 C19 174.7(3) . . . . ?
P1 C21 C22 C23 177.2(3) . . . . ?
P1 C21 C26 C25 -176.0(3) . . . . ?
F1 C1 C2 O2 152.6(4) . . . . ?
F1 C1 C2 C3 -30.0(5) . . . . ?
F1 C1 C9 C10 -14.2(5) . . . . ?
F1 C1 C9 C14 167.8(4) . . . . ?
O1 P1 C1 F1 175.9(3) . . . . ?
O1 P1 C1 C2 -65.2(3) . . . . ?
O1 P1 C1 C9 58.1(3) . . . . ?
O1 P1 C15 C16 161.6(4) . . . . ?
O1 P1 C15 C20 -13.5(4) . . . . ?
O1 P1 C21 C22 164.4(4) . . . . ?
O1 P1 C21 C26 -18.0(4) . . . . ?
O2 C2 C3 C4 -8.8(7) . . . . ?
O2 C2 C3 C8 168.1(5) . . . . ?
C1 P1 C15 C16 -75.2(4) . . . . ?
C1 P1 C15 C20 109.7(3) . . . . ?
C1 P1 C21 C22 39.0(4) . . . . ?
C1 P1 C21 C26 -143.4(3) . . . . ?
C1 C2 C3 C4 173.9(4) . . . . ?
C1 C2 C3 C8 -9.2(7) . . . . ?
C1 C9 C10 C11 -179.5(4) . . . . ?
C1 C9 C14 C13 179.9(4) . . . . ?
C2 C1 C9 C10 -134.9(4) . . . . ?
C2 C1 C9 C14 47.1(5) . . . . ?
C2 C3 C4 C5 177.7(4) . . . . ?
C2 C3 C8 C7 -177.0(4) . . . . ?
C3 C4 C5 C6 0.2(7) . . . . ?
C4 C3 C8 C7 -0.2(7) . . . . ?
C4 C5 C6 Br1 178.3(3) . . . . ?
C4 C5 C6 C7 -1.4(7) . . . . ?
C5 C6 C7 C8 1.8(7) . . . . ?
C6 C7 C8 C3 -1.0(7) . . . . ?
C8 C3 C4 C5 0.6(7) . . . . ?
C9 C1 C2 O2 -87.4(5) . . . . ?
C9 C1 C2 C3 90.0(5) . . . . ?
C9 C10 C11 C12 0.2(7) . . . . ?
C10 C9 C14 C13 1.9(7) . . . . ?
C10 C11 C12 C13 0.7(8) . . . . ?
C11 C12 C13 C14 -0.3(8) . . . . ?
C12 C13 C14 C9 -1.0(7) . . . . ?
C14 C9 C10 C11 -1.4(6) . . . . ?
C15 P1 C1 F1 54.7(3) . . . . ?
C15 P1 C1 C2 173.5(3) . . . . ?
C15 P1 C1 C9 -63.1(3) . . . . ?
C15 P1 C21 C22 -72.9(4) . . . . ?
C15 P1 C21 C26 104.7(3) . . . . ?
C15 C16 C17 C18 -0.8(7) . . . . ?
C16 C15 C20 C19 -0.7(6) . . . . ?
C16 C17 C18 C19 -0.5(7) . . . . ?
C17 C18 C19 C20 1.1(7) . . . . ?
C18 C19 C20 C15 -0.5(7) . . . . ?
C20 C15 C16 C17 1.3(6) . . . . ?
C21 P1 C1 F1 -58.7(3) . . . . ?
C21 P1 C1 C2 60.1(3) . . . . ?
C21 P1 C1 C9 -176.5(3) . . . . ?
C21 P1 C15 C16 37.1(4) . . . . ?
C21 P1 C15 C20 -138.0(3) . . . . ?
C21 C22 C23 C24 -1.2(7) . . . . ?
C22 C21 C26 C25 1.8(6) . . . . ?
C22 C23 C24 C25 1.2(8) . . . . ?
C23 C24 C25 C26 0.3(8) . . . . ?
C24 C25 C26 C21 -1.8(7) . . . . ?
C26 C21 C22 C23 -0.3(7) . . . . ?
